data_8102546
loop_
_publ_author_name
'Ai-Yun Wang'
'Lei Shi'
'Hai-Liang Zhu'

_publ_section_title
;
 Crystal structure of
 (E)-2-fluoro-6-((4-hydroxyphenethylimino)methyl)phenol, C15H14FNO2
;
_journal_issue 4
_journal_name_full 'Zeitschrift f\"ur Kristallographie - New Crystal Structures'
_journal_page_first 531
_journal_volume 224
_journal_year 2009
_chemical_formula_moiety 'C15 H14 F N O2'
_chemical_formula_sum 'C15 H14 F N O2'
_chemical_formula_weight 259.27
_chemical_name_systematic
;        
(<i>E</i>)-2-fluoro-6-((4-hydroxyphenethylimino)methyl)phenol
;
_space_group_IT_number 2
_symmetry_cell_setting triclinic
_symmetry_space_group_name_Hall '-P 1'
_symmetry_space_group_name_H-M 'P -1'
_atom_sites_solution_hydrogens difmap
_atom_sites_solution_primary direct
_atom_sites_solution_secondary difmap
_audit_creation_method SHELXL-97
_cell_angle_alpha 68.52(3)
_cell_angle_beta 74.05(3)
_cell_angle_gamma 83.07(3)
_cell_formula_units_Z 2
_cell_length_a 7.5568(14)
_cell_length_b 9.465(2)
_cell_length_c 10.1088(19)
_cell_measurement_reflns_used 25
_cell_measurement_temperature 293(2)
_cell_measurement_theta_max 12
_cell_measurement_theta_min 9
_cell_volume 646.8(3)
_computing_cell_refinement 'CAD4 software'
_computing_data_collection 'CAD4 software (Enraf-Nonius, 1989)'
_computing_data_reduction 'XCAD4 (Harms & Wocadlo, 1995)'
_computing_molecular_graphics 'SHELXL-97(Sheldrick, 2008)'
_computing_publication_material 'SHELXTL (Sheldrick, 2008)'
_computing_structure_refinement 'SHELXL-97 (Sheldrick, 2008)'
_computing_structure_solution 'SHELXS-97 (Sheldrick, 2008)'
_diffrn_ambient_temperature 293(2)
_diffrn_measured_fraction_theta_full 0.999
_diffrn_measured_fraction_theta_max 0.999
_diffrn_measurement_device_type 'Enraf Nonius CAD4'
_diffrn_measurement_method '\w/2\q scan'
_diffrn_radiation_monochromator graphite
_diffrn_radiation_source 'fine-focus sealed tube'
_diffrn_radiation_type MoK\a
_diffrn_radiation_wavelength 0.71073
_diffrn_reflns_av_R_equivalents 0.0000
_diffrn_reflns_av_sigmaI/netI 0.0203
_diffrn_reflns_limit_h_max 9
_diffrn_reflns_limit_h_min -8
_diffrn_reflns_limit_k_max 11
_diffrn_reflns_limit_k_min -10
_diffrn_reflns_limit_l_max 12
_diffrn_reflns_limit_l_min 0
_diffrn_reflns_number 2536
_diffrn_reflns_theta_full 25.97
_diffrn_reflns_theta_max 25.97
_diffrn_reflns_theta_min 2.24
_diffrn_standards_decay_% 0
_diffrn_standards_number 0
_exptl_absorpt_coefficient_mu 0.098
_exptl_absorpt_correction_T_max 0.9759
_exptl_absorpt_correction_T_min 0.9712
_exptl_absorpt_correction_type psi-scan
_exptl_absorpt_process_details 'North et al. (1968)'
_exptl_crystal_colour yellow
_exptl_crystal_density_diffrn 1.331
_exptl_crystal_density_method 'not measured'
_exptl_crystal_description block
_exptl_crystal_F_000 272
_exptl_crystal_size_max 0.30
_exptl_crystal_size_mid 0.30
_exptl_crystal_size_min 0.25
_refine_diff_density_max 0.185
_refine_diff_density_min -0.196
_refine_diff_density_rms 0.044
_refine_ls_extinction_method none
_refine_ls_goodness_of_fit_ref 1.103
_refine_ls_hydrogen_treatment mixed
_refine_ls_matrix_type full
_refine_ls_number_parameters 178
_refine_ls_number_reflns 2536
_refine_ls_number_restraints 2
_refine_ls_restrained_S_all 1.105
_refine_ls_R_factor_all 0.0655
_refine_ls_R_factor_gt 0.0464
_refine_ls_shift/su_max 0.000
_refine_ls_shift/su_mean 0.000
_refine_ls_structure_factor_coef Fsqd
_refine_ls_weighting_details 'calc w=1/[\s^2^(Fo^2^)+(0.0612P)^2^+0.2647P] where P=(Fo^2^+2Fc^2^)/3'
_refine_ls_weighting_scheme calc
_refine_ls_wR_factor_gt 0.1162
_refine_ls_wR_factor_ref 0.1520
_reflns_number_gt 1931
_reflns_number_total 2536
_reflns_threshold_expression I>2\s(I)
_cod_data_source_file 1267-2759.cff
_cod_data_source_block I
_cod_original_cell_volume 646.8(2)
_cod_original_sg_symbol_Hall -P1
_cod_original_sg_symbol_H-M P-1
_cod_database_code 8102546

loop_
_symmetry_equiv_pos_as_xyz
'x, y, z'
'-x, -y, -z'

loop_
_atom_site_label
_atom_site_type_symbol
_atom_site_fract_x
_atom_site_fract_y
_atom_site_fract_z
_atom_site_U_iso_or_equiv
_atom_site_adp_type
_atom_site_occupancy
_atom_site_symmetry_multiplicity
_atom_site_Wyckoff_symbol
_atom_site_calc_flag
_atom_site_refinement_flags
_atom_site_disorder_assembly
_atom_site_disorder_group
C1 C 0.2620(3) 0.3647(2) 0.9962(2) 0.0433(5) Uani 1 2 i d . . .
C2 C 0.2105(3) 0.3052(2) 0.9013(2) 0.0452(5) Uani 1 2 i d . . .
C3 C 0.2207(3) 0.1448(3) 0.9436(3) 0.0556(6) Uani 1 2 i d . . .
C4 C 0.2731(4) 0.0522(3) 1.0647(3) 0.0635(7) Uani 1 2 i d . . .
H4 H 0.2772 -0.0524 1.0870 0.076 Uiso 1 2 i calc R . .
C5 C 0.3212(4) 0.1127(3) 1.1568(3) 0.0655(7) Uani 1 2 i d . . .
H5 H 0.3576 0.0489 1.2402 0.079 Uiso 1 2 i calc R . .
C6 C 0.3139(3) 0.2668(3) 1.1229(2) 0.0567(6) Uani 1 2 i d . . .
H6 H 0.3439 0.3073 1.1848 0.068 Uiso 1 2 i calc R . .
C7 C 0.2581(3) 0.5245(2) 0.9612(2) 0.0452(5) Uani 1 2 i d . . .
H7 H 0.2876 0.5626 1.0250 0.054 Uiso 1 2 i calc R . .
C8 C 0.2055(3) 0.7839(2) 0.8025(2) 0.0529(6) Uani 1 2 i d . . .
H8A H 0.2535 0.8137 0.8679 0.063 Uiso 1 2 i calc R . .
H8B H 0.0780 0.8184 0.8116 0.063 Uiso 1 2 i calc R . .
C9 C 0.3156(4) 0.8582(3) 0.6453(2) 0.0594(6) Uani 1 2 i d . . .
H9A H 0.2887 0.9665 0.6140 0.071 Uiso 1 2 i calc R . .
H9B H 0.4458 0.8435 0.6419 0.071 Uiso 1 2 i calc R . .
C10 C 0.2746(3) 0.7956(2) 0.5393(2) 0.0501(5) Uani 1 2 i d . . .
C11 C 0.4111(3) 0.7246(3) 0.4617(3) 0.0575(6) Uani 1 2 i d . . .
H11 H 0.5303 0.7183 0.4728 0.069 Uiso 1 2 i calc R . .
C12 C 0.3746(3) 0.6627(3) 0.3681(3) 0.0617(6) Uani 1 2 i d . . .
H12 H 0.4688 0.6152 0.3172 0.074 Uiso 1 2 i calc R . .
C13 C 0.1996(3) 0.6713(3) 0.3499(2) 0.0562(6) Uani 1 2 i d . . .
C14 C 0.0595(3) 0.7399(3) 0.4270(3) 0.0592(6) Uani 1 2 i d . . .
H14 H -0.0596 0.7451 0.4160 0.071 Uiso 1 2 i calc R . .
C15 C 0.0981(3) 0.8010(3) 0.5209(3) 0.0570(6) Uani 1 2 i d . . .
H15 H 0.0034 0.8470 0.5730 0.068 Uiso 1 2 i calc R . .
F1 F 0.1726(3) 0.08550(17) 0.85569(19) 0.0883(6) Uani 1 2 i d . . .
N1 N 0.2155(2) 0.61862(19) 0.84506(18) 0.0453(4) Uani 1 2 i d D . .
H2 H 0.181(3) 0.575(3) 0.788(2) 0.054 Uiso 1 2 i d D . .
O1 O 0.1720(3) 0.6108(3) 0.2538(2) 0.0834(6) Uani 1 2 i d D . .
H1 H 0.061(3) 0.616(5) 0.252(4) 0.125 Uiso 1 2 i d D . .
O2 O 0.1604(2) 0.38962(17) 0.78526(17) 0.0567(4) Uani 1 2 i d . . .

loop_
_atom_site_aniso_label
_atom_site_aniso_U_11
_atom_site_aniso_U_22
_atom_site_aniso_U_33
_atom_site_aniso_U_23
_atom_site_aniso_U_13
_atom_site_aniso_U_12
C1 0.0446(11) 0.0420(11) 0.0394(10) -0.0126(8) -0.0043(8) -0.0059(8)
C2 0.0470(12) 0.0386(11) 0.0438(11) -0.0130(9) -0.0021(9) -0.0049(9)
C3 0.0675(15) 0.0434(12) 0.0551(13) -0.0218(10) -0.0054(11) -0.0062(10)
C4 0.0692(16) 0.0392(12) 0.0671(15) -0.0118(11) -0.0036(12) 0.0007(11)
C5 0.0659(16) 0.0521(14) 0.0575(14) 0.0024(11) -0.0125(12) -0.0009(11)
C6 0.0587(14) 0.0572(14) 0.0476(12) -0.0092(10) -0.0117(10) -0.0101(11)
C7 0.0511(12) 0.0477(12) 0.0362(10) -0.0171(9) -0.0029(8) -0.0090(9)
C8 0.0715(15) 0.0372(11) 0.0499(12) -0.0178(9) -0.0108(11) -0.0028(10)
C9 0.0776(17) 0.0442(12) 0.0519(13) -0.0104(10) -0.0111(12) -0.0166(11)
C10 0.0569(13) 0.0397(11) 0.0426(11) -0.0048(9) -0.0046(9) -0.0089(9)
C11 0.0482(13) 0.0633(15) 0.0541(13) -0.0155(11) -0.0065(10) -0.0066(11)
C12 0.0508(14) 0.0731(16) 0.0561(14) -0.0285(12) 0.0010(11) 0.0031(11)
C13 0.0602(14) 0.0637(14) 0.0417(12) -0.0203(11) -0.0045(10) -0.0041(11)
C14 0.0509(13) 0.0726(16) 0.0517(13) -0.0222(12) -0.0093(10) 0.0015(11)
C15 0.0571(14) 0.0570(13) 0.0493(12) -0.0185(11) -0.0042(10) 0.0057(11)
F1 0.1423(16) 0.0499(8) 0.0865(11) -0.0352(8) -0.0313(11) -0.0096(9)
N1 0.0574(11) 0.0380(9) 0.0411(9) -0.0158(7) -0.0078(8) -0.0075(8)
O1 0.0752(13) 0.1183(17) 0.0735(12) -0.0602(13) -0.0079(11) -0.0023(12)
O2 0.0784(11) 0.0444(8) 0.0506(9) -0.0165(7) -0.0203(8) -0.0043(7)

loop_
_atom_type_symbol
_atom_type_description
_atom_type_scat_dispersion_real
_atom_type_scat_dispersion_imag
_atom_type_scat_source
C C 0.0033 0.0016 'International Tables Vol C Tables 4.2.6.8 and 6.1.1.4'
H H 0.0000 0.0000 'International Tables Vol C Tables 4.2.6.8 and 6.1.1.4'
N N 0.0061 0.0033 'International Tables Vol C Tables 4.2.6.8 and 6.1.1.4'
O O 0.0106 0.0060 'International Tables Vol C Tables 4.2.6.8 and 6.1.1.4'
F F 0.0171 0.0103 'International Tables Vol C Tables 4.2.6.8 and 6.1.1.4'

loop_
_geom_angle_atom_site_label_1
_geom_angle_atom_site_label_2
_geom_angle_atom_site_label_3
_geom_angle
_geom_angle_site_symmetry_1
_geom_angle_site_symmetry_3
_geom_angle_publ_flag
C6 C1 C7 120.48(19) . . ?
C6 C1 C2 120.58(19) . . ?
C7 C1 C2 118.94(18) . . ?
O2 C2 C3 121.9(2) . . ?
O2 C2 C1 122.97(18) . . ?
C3 C2 C1 115.1(2) . . ?
C4 C3 F1 120.0(2) . . ?
C4 C3 C2 123.6(2) . . ?
F1 C3 C2 116.3(2) . . ?
C3 C4 C5 120.3(2) . . ?
C3 C4 H4 119.8 . . ?
C5 C4 H4 119.8 . . ?
C6 C5 C4 119.2(2) . . ?
C6 C5 H5 120.4 . . ?
C4 C5 H5 120.4 . . ?
C5 C6 C1 121.1(2) . . ?
C5 C6 H6 119.4 . . ?
C1 C6 H6 119.4 . . ?
N1 C7 C1 122.76(19) . . ?
N1 C7 H7 118.6 . . ?
C1 C7 H7 118.6 . . ?
N1 C8 C9 110.71(18) . . ?
N1 C8 H8A 109.5 . . ?
C9 C8 H8A 109.5 . . ?
N1 C8 H8B 109.5 . . ?
C9 C8 H8B 109.5 . . ?
H8A C8 H8B 108.1 . . ?
C10 C9 C8 113.12(18) . . ?
C10 C9 H9A 109.0 . . ?
C8 C9 H9A 109.0 . . ?
C10 C9 H9B 109.0 . . ?
C8 C9 H9B 109.0 . . ?
H9A C9 H9B 107.8 . . ?
C11 C10 C15 117.4(2) . . ?
C11 C10 C9 120.8(2) . . ?
C15 C10 C9 121.7(2) . . ?
C12 C11 C10 121.5(2) . . ?
C12 C11 H11 119.3 . . ?
C10 C11 H11 119.3 . . ?
C13 C12 C11 120.1(2) . . ?
C13 C12 H12 119.9 . . ?
C11 C12 H12 119.9 . . ?
O1 C13 C12 117.7(2) . . ?
O1 C13 C14 122.4(2) . . ?
C12 C13 C14 119.9(2) . . ?
C13 C14 C15 119.3(2) . . ?
C13 C14 H14 120.4 . . ?
C15 C14 H14 120.4 . . ?
C14 C15 C10 121.8(2) . . ?
C14 C15 H15 119.1 . . ?
C10 C15 H15 119.1 . . ?
C7 N1 C8 126.07(18) . . ?
C7 N1 H2 115.3(15) . . ?
C8 N1 H2 118.5(15) . . ?
C13 O1 H1 112(3) . . ?

loop_
_geom_bond_atom_site_label_1
_geom_bond_atom_site_label_2
_geom_bond_distance
_geom_bond_site_symmetry_2
_geom_bond_publ_flag
C1 C6 1.405(3) . ?
C1 C7 1.420(3) . ?
C1 C2 1.430(3) . ?
C2 O2 1.282(3) . ?
C2 C3 1.417(3) . ?
C3 C4 1.349(4) . ?
C3 F1 1.353(3) . ?
C4 C5 1.398(4) . ?
C4 H4 0.9300 . ?
C5 C6 1.369(3) . ?
C5 H5 0.9300 . ?
C6 H6 0.9300 . ?
C7 N1 1.283(3) . ?
C7 H7 0.9300 . ?
C8 N1 1.461(3) . ?
C8 C9 1.520(3) . ?
C8 H8A 0.9700 . ?
C8 H8B 0.9700 . ?
C9 C10 1.511(3) . ?
C9 H9A 0.9700 . ?
C9 H9B 0.9700 . ?
C10 C11 1.380(3) . ?
C10 C15 1.389(3) . ?
C11 C12 1.379(3) . ?
C11 H11 0.9300 . ?
C12 C13 1.374(3) . ?
C12 H12 0.9300 . ?
C13 O1 1.364(3) . ?
C13 C14 1.379(3) . ?
C14 C15 1.384(3) . ?
C14 H14 0.9300 . ?
C15 H15 0.9300 . ?
N1 H2 0.920(16) . ?
O1 H1 0.842(18) . ?

loop_
_geom_hbond_atom_site_label_D
_geom_hbond_atom_site_label_H
_geom_hbond_atom_site_label_A
_geom_hbond_distance_DH
_geom_hbond_distance_HA
_geom_hbond_distance_DA
_geom_hbond_angle_DHA
_geom_hbond_site_symmetry_A
N1 H2 O2 0.920(16) 1.79(2) 2.560(2) 139(2) .
O1 H1 O2 0.842(18) 1.82(2) 2.648(3) 167(4) 2_566
C7 H7 O1 0.93 2.43 3.229(3) 144.5 1_556
C8 H8A F1 0.97 2.54 3.063(3) 114.0 1_565

loop_
_geom_torsion_atom_site_label_1
_geom_torsion_atom_site_label_2
_geom_torsion_atom_site_label_3
_geom_torsion_atom_site_label_4
_geom_torsion
_geom_torsion_site_symmetry_1
_geom_torsion_site_symmetry_2
_geom_torsion_site_symmetry_3
_geom_torsion_site_symmetry_4
_geom_torsion_publ_flag
C6 C1 C2 O2 179.3(2) . . . . ?
C7 C1 C2 O2 -0.1(3) . . . . ?
C6 C1 C2 C3 -1.4(3) . . . . ?
C7 C1 C2 C3 179.23(19) . . . . ?
O2 C2 C3 C4 179.9(2) . . . . ?
C1 C2 C3 C4 0.6(3) . . . . ?
O2 C2 C3 F1 -0.7(3) . . . . ?
C1 C2 C3 F1 179.96(19) . . . . ?
F1 C3 C4 C5 -179.3(2) . . . . ?
C2 C3 C4 C5 0.0(4) . . . . ?
C3 C4 C5 C6 0.2(4) . . . . ?
C4 C5 C6 C1 -1.0(4) . . . . ?
C7 C1 C6 C5 -179.0(2) . . . . ?
C2 C1 C6 C5 1.7(3) . . . . ?
C6 C1 C7 N1 178.4(2) . . . . ?
C2 C1 C7 N1 -2.2(3) . . . . ?
N1 C8 C9 C10 48.3(3) . . . . ?
C8 C9 C10 C11 -118.5(2) . . . . ?
C8 C9 C10 C15 58.6(3) . . . . ?
C15 C10 C11 C12 0.7(3) . . . . ?
C9 C10 C11 C12 177.9(2) . . . . ?
C10 C11 C12 C13 0.2(4) . . . . ?
C11 C12 C13 O1 178.7(2) . . . . ?
C11 C12 C13 C14 -0.9(4) . . . . ?
O1 C13 C14 C15 -178.9(2) . . . . ?
C12 C13 C14 C15 0.7(4) . . . . ?
C13 C14 C15 C10 0.2(4) . . . . ?
C11 C10 C15 C14 -0.9(3) . . . . ?
C9 C10 C15 C14 -178.1(2) . . . . ?
C1 C7 N1 C8 179.0(2) . . . . ?
C9 C8 N1 C7 129.2(2) . . . . ?

loop_
_cod_related_entry_id
_cod_related_entry_database
_cod_related_entry_code
1 ChemSpider 30653973
